data_4516130
loop_
_publ_author_name
'Konarev, Dmitri V.'
'Kuzmin, Alexey V.'
'Batov, Mikhail S.'
'Khasanov, Salavat S.'
'Otsuka, Akihiro'
'Yamochi, Hideki'
'Kitagawa, Hiroshi'
'Lyubovskaya, Rimma N.'

_publ_section_title
;
 {CpFe<sup>II</sup>(CO)<sub>2</sub>Sn<sup>II</sup>(Macrocycle<sup>&#x2022;3-</sup>)}
 Radicals with Intrinsic Charge Transfer from CpFe(CO)<sub>2</sub> to
 Macrocycles (Cp: Cp or Cp*); Effective Magnetic Coupling between Radical
 Trianionic Macrocycles<sup>&#x2022;3</sup>.
;
_journal_issue 11
_journal_name_full 'ACS omega'
_journal_page_first 14875
_journal_page_last 14888
_journal_paper_doi 10.1021/acsomega.8b02221
_journal_volume 3
_journal_year 2018
_chemical_formula_moiety 'C39 H21 Fe In N8 O2'
_chemical_formula_sum 'C39 H21 Fe In N8 O2'
_chemical_formula_weight 804.31
_space_group_crystal_system monoclinic
_space_group_IT_number 14
_space_group_name_Hall '-P 2ybc'
_space_group_name_H-M_alt 'P 1 21/c 1'
_atom_sites_solution_hydrogens geom
_atom_sites_solution_primary dual
_atom_sites_solution_secondary difmap
_audit_creation_date 2018-03-18
_audit_creation_method
;
Olex2 1.2
(compiled 2017.08.10 svn.r3458 for OlexSys, GUI svn.r5381)
;
_cell_angle_alpha 90
_cell_angle_beta 105.033(1)
_cell_angle_gamma 90
_cell_formula_units_Z 4
_cell_length_a 13.9770(2)
_cell_length_b 21.1365(2)
_cell_length_c 11.0927(1)
_cell_measurement_reflns_used 21241
_cell_measurement_temperature 150(2)
_cell_measurement_theta_max 32.5980
_cell_measurement_theta_min 2.4220
_cell_volume 3164.91(6)
_computing_cell_refinement 'CrysAlisPro 1.171.38.46 (Rigaku OD, 2015)'
_computing_data_collection 'CrysAlisPro 1.171.38.46 (Rigaku OD, 2015)'
_computing_data_reduction 'CrysAlisPro 1.171.38.46 (Rigaku OD, 2015)'
_computing_molecular_graphics 'Olex2 (Dolomanov et al., 2009)'
_computing_publication_material 'Olex2 (Dolomanov et al., 2009)'
_computing_structure_refinement 'ShelXL (Sheldrick, 2015)'
_computing_structure_solution 'ShelXT (Sheldrick, 2015)'
_diffrn_ambient_environment N~2~
_diffrn_ambient_temperature 150.00(14)
_diffrn_detector 'CCD plate'
_diffrn_detector_area_resol_mean 10.4566
_diffrn_detector_type AtlasS2
_diffrn_measured_fraction_theta_full 0.999
_diffrn_measured_fraction_theta_max 0.927
_diffrn_measurement_details
;
List of Runs (angles in degrees, time in seconds):

  # Type    Start    End  Width  t~exp~   \w     \q     \k     \f   Frames
--------------------------------------------------------------------------
  1  \w     35.00 110.00   1.00   40.00    --   20.14 178.00-180.00   75
  2  \w    -12.00  19.00   1.00   40.00    --  -20.30 -99.00 -60.00   31
  3  \w     29.00  54.00   1.00   40.00    --  -20.30  57.00 -60.00   25
  4  \w    -83.00  -8.00   1.00   40.00    --  -20.30 -57.00 -30.00   75
  5  \w    -52.00  58.00   1.00   40.00    --  -20.30  77.00 -90.00  110
  6  \w    -54.00  47.00   1.00   40.00    --  -20.30  77.00-180.00  101
;
_diffrn_measurement_device 'four-circle diffractometer'
_diffrn_measurement_device_type 'Xcalibur, AtlasS2, Gemini'
_diffrn_measurement_method '\w scans'
_diffrn_orient_matrix_type 'CrysAlisPro convention (1999,Acta A55,543-557)'
_diffrn_orient_matrix_UB_11 0.0369986000
_diffrn_orient_matrix_UB_12 -0.0229315000
_diffrn_orient_matrix_UB_13 0.0245083000
_diffrn_orient_matrix_UB_21 0.0086104000
_diffrn_orient_matrix_UB_22 -0.0036800000
_diffrn_orient_matrix_UB_23 -0.0598370000
_diffrn_orient_matrix_UB_31 0.0363288000
_diffrn_orient_matrix_UB_32 0.0242368000
_diffrn_orient_matrix_UB_33 0.0140888000
_diffrn_radiation_monochromator graphite
_diffrn_radiation_probe x-ray
_diffrn_radiation_type MoK\a
_diffrn_radiation_wavelength 0.71073
_diffrn_reflns_av_R_equivalents 0.0216
_diffrn_reflns_av_unetI/netI 0.0228
_diffrn_reflns_Laue_measured_fraction_full 0.999
_diffrn_reflns_Laue_measured_fraction_max 0.927
_diffrn_reflns_limit_h_max 21
_diffrn_reflns_limit_h_min -20
_diffrn_reflns_limit_k_max 30
_diffrn_reflns_limit_k_min -27
_diffrn_reflns_limit_l_max 16
_diffrn_reflns_limit_l_min -16
_diffrn_reflns_number 40979
_diffrn_reflns_point_group_measured_fraction_full 0.999
_diffrn_reflns_point_group_measured_fraction_max 0.927
_diffrn_reflns_theta_full 25.242
_diffrn_reflns_theta_max 32.823
_diffrn_reflns_theta_min 1.790
_diffrn_source 'fine-focus sealed X-ray tube'
_diffrn_source_type 'Enhance (Mo) X-ray Source'
_exptl_absorpt_coefficient_mu 1.239
_exptl_absorpt_correction_T_max 0.901
_exptl_absorpt_correction_T_min 0.810
_exptl_absorpt_correction_type analytical
_exptl_absorpt_process_details
;
CrysAlisPro 1.171.38.46 (Rigaku Oxford Diffraction, 2015)
Analytical numeric absorption correction using a multifaceted crystal
model based on expressions derived by R.C. Clark & J.S. Reid.
(Clark, R. C. & Reid, J. S. (1995). Acta Cryst. A51, 887-897)
Empirical absorption correction using spherical harmonics,
implemented in SCALE3 ABSPACK scaling algorithm.
;
_exptl_crystal_colour 'metallic dark black'
_exptl_crystal_colour_lustre metallic
_exptl_crystal_colour_modifier dark
_exptl_crystal_colour_primary black
_exptl_crystal_density_diffrn 1.688
_exptl_crystal_description irregular
_exptl_crystal_F_000 1608
_exptl_crystal_size_max 0.226
_exptl_crystal_size_mid 0.21
_exptl_crystal_size_min 0.126
_refine_diff_density_max 0.546
_refine_diff_density_min -0.479
_refine_diff_density_rms 0.078
_refine_ls_extinction_method none
_refine_ls_goodness_of_fit_ref 1.042
_refine_ls_hydrogen_treatment constr
_refine_ls_matrix_type full
_refine_ls_number_parameters 460
_refine_ls_number_reflns 10910
_refine_ls_number_restraints 0
_refine_ls_restrained_S_all 1.042
_refine_ls_R_factor_all 0.0328
_refine_ls_R_factor_gt 0.0253
_refine_ls_shift/su_max 0.003
_refine_ls_shift/su_mean 0.000
_refine_ls_structure_factor_coef Fsqd
_refine_ls_weighting_details 'w=1/[\s^2^(Fo^2^)+(0.0308P)^2^+1.7189P] where P=(Fo^2^+2Fc^2^)/3'
_refine_ls_weighting_scheme calc
_refine_ls_wR_factor_gt 0.0628
_refine_ls_wR_factor_ref 0.0664
_reflns_Friedel_coverage 0.000
_reflns_number_gt 9496
_reflns_number_total 10910
_reflns_threshold_expression 'I > 2\s(I)'
_cod_data_source_file ao8b02221_si_002.cif
_cod_data_source_block Comp06
_cod_database_code 4516130
_shelx_shelxl_version_number 2016/6
_chemical_oxdiff_formula 'C39 H21 Fe1 In1 O2 N8'
_shelx_space_group_comment
;
The symmetry employed for this shelxl refinement is uniquely defined
by the following loop, which should always be used as a source of
symmetry information in preference to the above space-group names.
They are only intended as comments.
;
_shelx_estimated_absorpt_t_max 0.853
_shelx_estimated_absorpt_t_min 0.758
_reflns_odcompleteness_completeness 99.94
_reflns_odcompleteness_iscentric 1
_reflns_odcompleteness_theta 26.32
_olex2_refinement_description
;
1. Fixed Uiso
 At 1.2 times of:
  All C(H) groups
2.a Aromatic/amide H refined with riding coordinates:
 C103(H103), C104(H104), C105(H105), C106(H106), C111(H111), C112(H112),
 C113(H113), C114(H114), C119(H119), C120(H120), C121(H121), C122(H122),
 C127(H127), C128(H128), C129(H129), C130(H130), C201(H201), C202(H202),
 C203(H203), C204(H204), C205(H205)
;
_olex2_submission_special_instructions 'No special instructions were received'
_oxdiff_exptl_absorpt_empirical_details
;
Empirical correction (ABSPACK) includes:
- Absorption correction using spherical harmonics
- Frame scaling
;
_oxdiff_exptl_absorpt_empirical_full_max 1.084
_oxdiff_exptl_absorpt_empirical_full_min 0.914

loop_
_space_group_symop_operation_xyz
'x, y, z'
'-x, y+1/2, -z+1/2'
'-x, -y, -z'
'x, -y-1/2, z-1/2'

loop_
_atom_site_label
_atom_site_type_symbol
_atom_site_fract_x
_atom_site_fract_y
_atom_site_fract_z
_atom_site_U_iso_or_equiv
_atom_site_adp_type
_atom_site_occupancy
_atom_site_site_symmetry_order
_atom_site_calc_flag
_atom_site_refinement_flags_posn
In11 In 0.74715(2) 0.46514(2) 0.56469(2) 0.01657(3) Uani 1 1 d .
Fe21 Fe 0.84844(2) 0.38474(2) 0.48148(2) 0.01604(5) Uani 1 1 d .
O206 O 0.83540(11) 0.30547(6) 0.69084(13) 0.0371(3) Uani 1 1 d .
O207 O 1.02334(9) 0.45469(6) 0.61556(12) 0.0305(3) Uani 1 1 d .
N101 N 0.73119(9) 0.56012(6) 0.47941(12) 0.0182(2) Uani 1 1 d .
N102 N 0.86522(9) 0.61563(6) 0.62435(12) 0.0185(2) Uani 1 1 d .
N103 N 0.81735(9) 0.52362(6) 0.72813(12) 0.0173(2) Uani 1 1 d .
N104 N 0.79312(10) 0.45583(6) 0.89594(12) 0.0193(2) Uani 1 1 d .
N105 N 0.67471(9) 0.42526(6) 0.70260(12) 0.0182(2) Uani 1 1 d .
N106 N 0.53456(9) 0.37369(6) 0.56068(12) 0.0193(2) Uani 1 1 d .
N107 N 0.59030(9) 0.46202(6) 0.45531(12) 0.0186(2) Uani 1 1 d .
N108 N 0.59909(10) 0.53725(6) 0.29280(12) 0.0203(2) Uani 1 1 d .
C101 C 0.67557(11) 0.57104(7) 0.35946(14) 0.0194(3) Uani 1 1 d .
C102 C 0.71373(11) 0.62673(7) 0.31061(14) 0.0204(3) Uani 1 1 d .
C103 C 0.68520(13) 0.65612(8) 0.19412(15) 0.0246(3) Uani 1 1 d .
H103 H 0.630687 0.641985 0.132686 0.030 Uiso 1 1 calc R
C104 C 0.74120(14) 0.70724(8) 0.17335(16) 0.0303(4) Uani 1 1 d .
H104 H 0.725333 0.726838 0.095626 0.036 Uiso 1 1 calc R
C105 C 0.82125(15) 0.72983(9) 0.26751(17) 0.0324(4) Uani 1 1 d .
H105 H 0.857533 0.764148 0.251020 0.039 Uiso 1 1 calc R
C106 C 0.84761(13) 0.70190(8) 0.38539(16) 0.0274(3) Uani 1 1 d .
H106 H 0.899600 0.717811 0.448284 0.033 Uiso 1 1 calc R
C107 C 0.79362(12) 0.64939(7) 0.40608(14) 0.0210(3) Uani 1 1 d .
C108 C 0.80144(11) 0.60692(7) 0.51274(14) 0.0182(3) Uani 1 1 d .
C109 C 0.86722(10) 0.57917(7) 0.72391(13) 0.0173(3) Uani 1 1 d .
C110 C 0.92041(10) 0.59703(7) 0.85130(14) 0.0174(3) Uani 1 1 d .
C111 C 0.98131(11) 0.64847(7) 0.90041(15) 0.0212(3) Uani 1 1 d .
H111 H 1.000257 0.677795 0.848501 0.025 Uiso 1 1 calc R
C112 C 1.01226(12) 0.65406(8) 1.02915(15) 0.0251(3) Uani 1 1 d .
H112 H 1.053316 0.687528 1.064179 0.030 Uiso 1 1 calc R
C113 C 0.98300(13) 0.61033(8) 1.10775(15) 0.0269(3) Uani 1 1 d .
H113 H 1.002863 0.616364 1.193688 0.032 Uiso 1 1 calc R
C114 C 0.92503(12) 0.55821(8) 1.06004(15) 0.0229(3) Uani 1 1 d .
H114 H 0.906858 0.528733 1.112287 0.027 Uiso 1 1 calc R
C115 C 0.89515(10) 0.55187(7) 0.93039(14) 0.0180(3) Uani 1 1 d .
C116 C 0.83132(10) 0.50557(7) 0.85039(13) 0.0174(3) Uani 1 1 d .
C117 C 0.72186(11) 0.41895(7) 0.82722(14) 0.0183(3) Uani 1 1 d .
C118 C 0.67738(11) 0.36649(7) 0.87893(14) 0.0199(3) Uani 1 1 d .
C119 C 0.69783(13) 0.34037(8) 0.99829(15) 0.0249(3) Uani 1 1 d .
H119 H 0.748268 0.356294 1.063164 0.030 Uiso 1 1 calc R
C120 C 0.63987(13) 0.28954(8) 1.01667(17) 0.0284(3) Uani 1 1 d .
H120 H 0.651967 0.271021 1.095235 0.034 Uiso 1 1 calc R
C121 C 0.56362(13) 0.26577(8) 0.91894(17) 0.0289(3) Uani 1 1 d .
H121 H 0.525732 0.232005 0.934214 0.035 Uiso 1 1 calc R
C122 C 0.54333(12) 0.29158(8) 0.79944(16) 0.0247(3) Uani 1 1 d .
H122 H 0.492983 0.275470 0.734679 0.030 Uiso 1 1 calc R
C123 C 0.60116(11) 0.34236(7) 0.78051(14) 0.0198(3) Uani 1 1 d .
C124 C 0.60060(11) 0.38108(7) 0.67093(14) 0.0185(3) Uani 1 1 d .
C125 C 0.52961(10) 0.41188(7) 0.46291(14) 0.0187(3) Uani 1 1 d .
C126 C 0.45609(11) 0.40451(7) 0.34325(15) 0.0211(3) Uani 1 1 d .
C127 C 0.37962(11) 0.36069(8) 0.29992(16) 0.0258(3) Uani 1 1 d .
H127 H 0.365656 0.329370 0.351746 0.031 Uiso 1 1 calc R
C128 C 0.32544(12) 0.36611(9) 0.17583(17) 0.0298(4) Uani 1 1 d .
H128 H 0.275201 0.337151 0.143720 0.036 Uiso 1 1 calc R
C129 C 0.34466(12) 0.41399(9) 0.09828(16) 0.0297(4) Uani 1 1 d .
H129 H 0.306315 0.416436 0.016252 0.036 Uiso 1 1 calc R
C130 C 0.41994(12) 0.45814(8) 0.14101(16) 0.0260(3) Uani 1 1 d .
H130 H 0.432460 0.490153 0.089648 0.031 Uiso 1 1 calc R
C131 C 0.47564(11) 0.45196(8) 0.26465(15) 0.0212(3) Uani 1 1 d .
C132 C 0.56000(11) 0.48804(7) 0.33797(14) 0.0192(3) Uani 1 1 d .
C201 C 0.79796(13) 0.31167(8) 0.35217(16) 0.0261(3) Uani 1 1 d .
H201 H 0.784922 0.270460 0.372656 0.031 Uiso 1 1 calc R
C202 C 0.72869(12) 0.36233(9) 0.32832(16) 0.0276(3) Uani 1 1 d .
H202 H 0.662743 0.360110 0.330677 0.033 Uiso 1 1 calc R
C203 C 0.77809(13) 0.41693(8) 0.30026(15) 0.0263(3) Uani 1 1 d .
H203 H 0.750166 0.456756 0.280381 0.032 Uiso 1 1 calc R
C204 C 0.87774(13) 0.39983(8) 0.30797(14) 0.0237(3) Uani 1 1 d .
H204 H 0.926668 0.426721 0.294693 0.028 Uiso 1 1 calc R
C205 C 0.89002(12) 0.33443(8) 0.33953(15) 0.0236(3) Uani 1 1 d .
H205 H 0.947937 0.311031 0.349906 0.028 Uiso 1 1 calc R
C206 C 0.84045(12) 0.33789(7) 0.60865(15) 0.0233(3) Uani 1 1 d .
C207 C 0.95315(12) 0.42734(7) 0.56348(15) 0.0210(3) Uani 1 1 d .

loop_
_atom_site_aniso_label
_atom_site_aniso_U_11
_atom_site_aniso_U_22
_atom_site_aniso_U_33
_atom_site_aniso_U_23
_atom_site_aniso_U_13
_atom_site_aniso_U_12
In11 0.01780(5) 0.01599(5) 0.01536(5) -0.00226(3) 0.00329(3) 0.00093(3)
Fe21 0.01772(9) 0.01466(9) 0.01584(10) -0.00190(7) 0.00450(7) 0.00042(7)
O206 0.0501(8) 0.0294(7) 0.0274(7) 0.0079(5) 0.0022(6) -0.0115(6)
O207 0.0285(6) 0.0333(7) 0.0271(6) 0.0007(5) 0.0023(5) -0.0094(5)
N101 0.0203(6) 0.0162(6) 0.0166(6) -0.0009(4) 0.0022(4) 0.0012(4)
N102 0.0203(6) 0.0174(6) 0.0175(6) -0.0007(4) 0.0044(4) 0.0002(4)
N103 0.0199(6) 0.0159(6) 0.0155(6) -0.0021(4) 0.0034(4) -0.0009(4)
N104 0.0216(6) 0.0180(6) 0.0173(6) -0.0008(4) 0.0036(4) -0.0004(4)
N105 0.0188(6) 0.0187(6) 0.0169(6) -0.0019(4) 0.0042(4) -0.0008(4)
N106 0.0176(6) 0.0181(6) 0.0220(6) -0.0037(5) 0.0046(5) 0.0005(4)
N107 0.0177(5) 0.0187(6) 0.0181(6) -0.0022(4) 0.0023(4) 0.0013(4)
N108 0.0209(6) 0.0209(6) 0.0172(6) -0.0016(4) 0.0017(5) 0.0033(5)
C101 0.0211(7) 0.0189(7) 0.0173(7) -0.0007(5) 0.0034(5) 0.0048(5)
C102 0.0241(7) 0.0184(7) 0.0179(7) 0.0003(5) 0.0043(5) 0.0035(5)
C103 0.0297(8) 0.0239(8) 0.0190(7) 0.0005(6) 0.0042(6) 0.0047(6)
C104 0.0428(10) 0.0254(8) 0.0211(8) 0.0054(6) 0.0056(7) 0.0034(7)
C105 0.0434(10) 0.0240(8) 0.0284(9) 0.0051(7) 0.0069(7) -0.0044(7)
C106 0.0335(9) 0.0216(8) 0.0244(8) 0.0018(6) 0.0029(6) -0.0036(6)
C107 0.0262(7) 0.0185(7) 0.0177(7) 0.0001(5) 0.0043(5) 0.0024(5)
C108 0.0208(6) 0.0165(6) 0.0172(7) -0.0010(5) 0.0046(5) 0.0016(5)
C109 0.0172(6) 0.0171(6) 0.0171(6) -0.0025(5) 0.0036(5) 0.0012(5)
C110 0.0164(6) 0.0173(6) 0.0176(6) -0.0015(5) 0.0028(5) 0.0011(5)
C111 0.0205(7) 0.0196(7) 0.0218(7) -0.0009(5) 0.0026(5) -0.0014(5)
C112 0.0255(7) 0.0236(8) 0.0221(8) -0.0033(6) -0.0012(6) -0.0051(6)
C113 0.0313(8) 0.0285(8) 0.0164(7) -0.0022(6) -0.0020(6) -0.0038(6)
C114 0.0243(7) 0.0242(7) 0.0175(7) 0.0011(5) 0.0006(5) -0.0018(6)
C115 0.0168(6) 0.0186(6) 0.0170(7) -0.0019(5) 0.0013(5) 0.0009(5)
C116 0.0173(6) 0.0174(6) 0.0164(6) -0.0014(5) 0.0023(5) 0.0015(5)
C117 0.0207(6) 0.0171(6) 0.0174(7) -0.0015(5) 0.0056(5) 0.0005(5)
C118 0.0219(7) 0.0176(7) 0.0206(7) -0.0005(5) 0.0062(5) -0.0002(5)
C119 0.0298(8) 0.0238(8) 0.0201(7) 0.0014(6) 0.0046(6) -0.0020(6)
C120 0.0338(9) 0.0258(8) 0.0255(8) 0.0053(6) 0.0078(7) -0.0019(6)
C121 0.0298(8) 0.0228(8) 0.0347(9) 0.0055(6) 0.0092(7) -0.0039(6)
C122 0.0234(7) 0.0213(7) 0.0289(8) 0.0002(6) 0.0059(6) -0.0025(6)
C123 0.0198(6) 0.0183(7) 0.0215(7) -0.0011(5) 0.0060(5) 0.0007(5)
C124 0.0187(6) 0.0166(6) 0.0202(7) -0.0025(5) 0.0052(5) 0.0009(5)
C125 0.0154(6) 0.0189(7) 0.0209(7) -0.0044(5) 0.0032(5) 0.0017(5)
C126 0.0162(6) 0.0228(7) 0.0227(7) -0.0062(6) 0.0023(5) 0.0030(5)
C127 0.0184(7) 0.0259(8) 0.0310(9) -0.0084(6) 0.0027(6) 0.0007(6)
C128 0.0176(7) 0.0349(9) 0.0334(9) -0.0147(7) 0.0001(6) 0.0001(6)
C129 0.0205(7) 0.0411(10) 0.0233(8) -0.0115(7) -0.0016(6) 0.0046(6)
C130 0.0213(7) 0.0329(9) 0.0213(8) -0.0052(6) 0.0012(6) 0.0058(6)
C131 0.0169(6) 0.0236(7) 0.0208(7) -0.0061(5) 0.0009(5) 0.0041(5)
C132 0.0183(6) 0.0200(7) 0.0175(7) -0.0029(5) 0.0012(5) 0.0041(5)
C201 0.0341(8) 0.0220(7) 0.0242(8) -0.0098(6) 0.0111(6) -0.0056(6)
C202 0.0214(7) 0.0385(9) 0.0221(8) -0.0125(7) 0.0040(6) -0.0010(6)
C203 0.0338(8) 0.0281(8) 0.0148(7) -0.0025(6) 0.0022(6) 0.0097(6)
C204 0.0303(8) 0.0242(7) 0.0180(7) -0.0020(6) 0.0088(6) -0.0008(6)
C205 0.0266(7) 0.0236(7) 0.0226(7) -0.0044(6) 0.0100(6) 0.0049(6)
C206 0.0258(7) 0.0189(7) 0.0229(7) -0.0022(5) 0.0024(6) -0.0041(6)
C207 0.0245(7) 0.0197(7) 0.0193(7) 0.0024(5) 0.0064(5) 0.0006(5)

loop_
_atom_type_symbol
_atom_type_description
_atom_type_scat_dispersion_real
_atom_type_scat_dispersion_imag
_atom_type_scat_source
C C 0.0033 0.0016 'International Tables Vol C Tables 4.2.6.8 and 6.1.1.4'
H H 0.0000 0.0000 'International Tables Vol C Tables 4.2.6.8 and 6.1.1.4'
Fe Fe 0.3463 0.8444 'International Tables Vol C Tables 4.2.6.8 and 6.1.1.4'
N N 0.0061 0.0033 'International Tables Vol C Tables 4.2.6.8 and 6.1.1.4'
O O 0.0106 0.0060 'International Tables Vol C Tables 4.2.6.8 and 6.1.1.4'
Sn Sn -0.6537 1.4246 'International Tables Vol C Tables 4.2.6.8 and 6.1.1.4'

loop_
_exptl_crystal_face_index_h
_exptl_crystal_face_index_k
_exptl_crystal_face_index_l
_exptl_crystal_face_perp_dist
1 5 4 0.0563
-5 -3 4 0.1113
1 -5 -5 0.0418
0 -1 0 0.0756
0 1 -1 0.0629
4 -4 -5 0.0708
5 -1 0 0.0932
-1 0 0 0.0886
0 -3 5 0.0785

loop_
_geom_angle_atom_site_label_1
_geom_angle_atom_site_label_2
_geom_angle_atom_site_label_3
_geom_angle
N101 In11 Fe21 117.26(3)
N101 In11 N105 129.10(5)
N101 In11 N107 79.43(5)
N103 In11 Fe21 120.28(3)
N103 In11 N101 79.41(5)
N103 In11 N105 80.24(5)
N103 In11 N107 129.34(5)
N105 In11 Fe21 113.34(3)
N105 In11 N107 78.56(5)
N107 In11 Fe21 110.35(3)
C201 Fe21 In11 128.40(5)
C201 Fe21 C202 39.49(7)
C201 Fe21 C203 66.13(7)
C201 Fe21 C205 39.32(7)
C202 Fe21 In11 92.43(5)
C202 Fe21 C203 39.38(7)
C203 Fe21 In11 87.96(5)
C204 Fe21 In11 119.58(5)
C204 Fe21 C201 66.14(7)
C204 Fe21 C202 66.22(7)
C204 Fe21 C203 39.50(7)
C204 Fe21 C205 39.71(6)
C205 Fe21 In11 154.26(5)
C205 Fe21 C202 66.33(7)
C205 Fe21 C203 66.44(6)
C206 Fe21 In11 85.84(6)
C206 Fe21 C201 93.09(7)
C206 Fe21 C202 108.62(7)
C206 Fe21 C203 147.07(7)
C206 Fe21 C204 153.58(7)
C206 Fe21 C205 113.90(7)
C206 Fe21 C207 95.24(7)
C207 Fe21 In11 86.38(5)
C207 Fe21 C201 144.77(7)
C207 Fe21 C202 155.97(7)
C207 Fe21 C203 116.61(7)
C207 Fe21 C204 93.59(7)
C207 Fe21 C205 106.96(7)
C101 N101 In11 122.45(10)
C101 N101 C108 108.93(13)
C108 N101 In11 123.62(9)
C108 N102 C109 123.35(13)
C109 N103 In11 125.00(10)
C109 N103 C116 109.15(12)
C116 N103 In11 125.15(10)
C117 N104 C116 123.70(13)
C117 N105 In11 123.17(10)
C124 N105 In11 122.27(10)
C124 N105 C117 108.95(13)
C124 N106 C125 123.29(13)
C125 N107 In11 121.92(9)
C125 N107 C132 108.86(12)
C132 N107 In11 121.67(10)
C132 N108 C101 123.78(13)
N101 C101 C102 109.06(13)
N108 C101 N101 127.98(14)
N108 C101 C102 122.96(14)
C103 C102 C101 131.40(15)
C103 C102 C107 121.68(15)
C107 C102 C101 106.91(13)
C102 C103 H103 121.2
C104 C103 C102 117.53(15)
C104 C103 H103 121.2
C103 C104 H104 119.4
C103 C104 C105 121.13(16)
C105 C104 H104 119.4
C104 C105 H105 119.3
C106 C105 C104 121.35(17)
C106 C105 H105 119.3
C105 C106 H106 121.0
C105 C106 C107 117.95(16)
C107 C106 H106 121.0
C102 C107 C108 106.09(13)
C106 C107 C102 120.28(14)
C106 C107 C108 133.62(14)
N101 C108 C107 108.96(12)
N102 C108 N101 127.29(14)
N102 C108 C107 123.70(14)
N102 C109 N103 128.13(13)
N102 C109 C110 122.90(13)
N103 C109 C110 108.82(13)
C111 C110 C109 132.84(14)
C111 C110 C115 120.74(14)
C115 C110 C109 106.32(12)
C110 C111 H111 121.2
C112 C111 C110 117.56(15)
C112 C111 H111 121.2
C111 C112 H112 119.3
C111 C112 C113 121.40(15)
C113 C112 H112 119.3
C112 C113 H113 119.3
C114 C113 C112 121.43(15)
C114 C113 H113 119.3
C113 C114 H114 121.4
C113 C114 C115 117.25(15)
C115 C114 H114 121.4
C110 C115 C116 106.82(12)
C114 C115 C110 121.52(14)
C114 C115 C116 131.53(15)
N103 C116 C115 108.79(13)
N104 C116 N103 128.59(13)
N104 C116 C115 122.60(13)
N104 C117 N105 127.49(14)
N104 C117 C118 123.32(14)
N105 C117 C118 109.08(13)
C119 C118 C117 132.13(14)
C119 C118 C123 121.36(14)
C123 C118 C117 106.51(13)
C118 C119 H119 121.3
C120 C119 C118 117.45(15)
C120 C119 H119 121.3
C119 C120 H120 119.4
C119 C120 C121 121.21(16)
C121 C120 H120 119.4
C120 C121 H121 119.3
C122 C121 C120 121.47(16)
C122 C121 H121 119.3
C121 C122 H122 121.2
C123 C122 C121 117.56(15)
C123 C122 H122 121.2
C118 C123 C124 106.33(13)
C122 C123 C118 120.96(15)
C122 C123 C124 132.70(14)
N105 C124 C123 109.10(13)
N106 C124 N105 127.63(14)
N106 C124 C123 123.24(14)
N106 C125 N107 127.71(13)
N106 C125 C126 123.22(14)
N107 C125 C126 109.06(13)
C127 C126 C125 132.54(16)
C131 C126 C125 106.51(13)
C131 C126 C127 120.93(15)
C126 C127 H127 121.5
C128 C127 C126 117.07(17)
C128 C127 H127 121.5
C127 C128 H128 119.2
C127 C128 C129 121.69(16)
C129 C128 H128 119.2
C128 C129 H129 119.2
C130 C129 C128 121.57(16)
C130 C129 H129 119.2
C129 C130 H130 121.6
C129 C130 C131 116.79(17)
C131 C130 H130 121.6
C126 C131 C132 106.65(13)
C130 C131 C126 121.92(15)
C130 C131 C132 131.42(16)
N107 C132 C131 108.91(14)
N108 C132 N107 127.80(13)
N108 C132 C131 123.28(14)
Fe21 C201 H201 125.0
C202 C201 Fe21 70.45(9)
C202 C201 H201 125.7
C205 C201 Fe21 70.40(9)
C205 C201 H201 125.7
C205 C201 C202 108.57(15)
Fe21 C202 H202 125.1
C201 C202 Fe21 70.06(9)
C201 C202 H202 126.1
C203 C202 Fe21 70.39(9)
C203 C202 C201 107.85(15)
C203 C202 H202 126.1
Fe21 C203 H203 125.5
C202 C203 Fe21 70.23(9)
C202 C203 H203 126.1
C202 C203 C204 107.76(15)
C204 C203 Fe21 69.68(9)
C204 C203 H203 126.1
Fe21 C204 H204 124.5
C203 C204 Fe21 70.82(9)
C203 C204 H204 125.8
C203 C204 C205 108.39(15)
C205 C204 Fe21 70.51(9)
C205 C204 H204 125.8
Fe21 C205 H205 125.2
C201 C205 Fe21 70.28(9)
C201 C205 C204 107.43(14)
C201 C205 H205 126.3
C204 C205 Fe21 69.79(9)
C204 C205 H205 126.3
O206 C206 Fe21 178.14(15)
O207 C207 Fe21 178.31(16)

loop_
_geom_bond_atom_site_label_1
_geom_bond_atom_site_label_2
_geom_bond_distance
In11 Fe21 2.5341(2)
In11 N101 2.2059(13)
In11 N103 2.2034(12)
In11 N105 2.2089(13)
In11 N107 2.2142(12)
Fe21 C201 2.1014(16)
Fe21 C202 2.1065(16)
Fe21 C203 2.1085(16)
Fe21 C204 2.0935(16)
Fe21 C205 2.1030(15)
Fe21 C206 1.7506(17)
Fe21 C207 1.7578(16)
O206 C206 1.157(2)
O207 C207 1.1559(19)
N101 C101 1.3754(19)
N101 C108 1.3750(19)
N102 C108 1.3375(19)
N102 C109 1.3410(19)
N103 C109 1.3725(19)
N103 C116 1.3732(19)
N104 C116 1.3361(19)
N104 C117 1.3368(19)
N105 C117 1.3750(19)
N105 C124 1.3710(19)
N106 C124 1.3366(19)
N106 C125 1.339(2)
N107 C125 1.3736(19)
N107 C132 1.3748(19)
N108 C101 1.3377(19)
N108 C132 1.332(2)
C101 C102 1.454(2)
C102 C103 1.395(2)
C102 C107 1.409(2)
C103 H103 0.9300
C103 C104 1.388(3)
C104 H104 0.9300
C104 C105 1.402(3)
C105 H105 0.9300
C105 C106 1.394(2)
C106 H106 0.9300
C106 C107 1.394(2)
C107 C108 1.466(2)
C109 C110 1.465(2)
C110 C111 1.401(2)
C110 C115 1.402(2)
C111 H111 0.9300
C111 C112 1.386(2)
C112 H112 0.9300
C112 C113 1.403(2)
C113 H113 0.9300
C113 C114 1.388(2)
C114 H114 0.9300
C114 C115 1.396(2)
C115 C116 1.460(2)
C117 C118 1.460(2)
C118 C119 1.394(2)
C118 C123 1.408(2)
C119 H119 0.9300
C119 C120 1.392(2)
C120 H120 0.9300
C120 C121 1.402(2)
C121 H121 0.9300
C121 C122 1.393(2)
C122 H122 0.9300
C122 C123 1.392(2)
C123 C124 1.464(2)
C125 C126 1.461(2)
C126 C127 1.402(2)
C126 C131 1.402(2)
C127 H127 0.9300
C127 C128 1.393(2)
C128 H128 0.9300
C128 C129 1.399(3)
C129 H129 0.9300
C129 C130 1.394(2)
C130 H130 0.9300
C130 C131 1.397(2)
C131 C132 1.461(2)
C201 H201 0.9300
C201 C202 1.422(2)
C201 C205 1.414(2)
C202 H202 0.9300
C202 C203 1.420(3)
C203 H203 0.9300
C203 C204 1.420(2)
C204 H204 0.9300
C204 C205 1.425(2)
C205 H205 0.9300

loop_
_exptl_oxdiff_crystal_face_indexfrac_h
_exptl_oxdiff_crystal_face_indexfrac_k
_exptl_oxdiff_crystal_face_indexfrac_l
_exptl_oxdiff_crystal_face_x
_exptl_oxdiff_crystal_face_y
_exptl_oxdiff_crystal_face_z
0.9977 4.9944 3.9978 0.0204 -0.2490 0.2136
-4.9972 -3.0007 3.9997 -0.0181 -0.2713 -0.1979
1.0009 -4.9929 -4.9979 0.0290 0.3261 -0.1551
-0.0000 -0.9989 0.0001 0.0229 0.0037 -0.0242
0.0004 0.9990 -0.9996 -0.0474 0.0561 0.0101
3.9984 -3.9919 -4.9987 0.1170 0.3482 -0.0219
4.9957 -0.9954 -0.0012 0.2076 0.0467 0.1573
-0.9991 -0.0007 0.0002 -0.0369 -0.0086 -0.0363
-0.0019 -2.9974 4.9981 0.1912 -0.2881 -0.0023
